data_4348571
loop_
_publ_author_name
'Chen, Yuxiang'
'Fang, Wenjuan'
'Wang, Kang'
'Liu, Wei'
'Jiang, Jianzhuang'

_publ_section_title
;
 Nonperipheral Tetrakis(dibutylamino)phthalocyanines. New Types of
 1,8,15,22-Tetrakis(substituted)phthalocyanine Isomers.
;
_journal_issue 18
_journal_name_full 'Inorganic chemistry'
_journal_page_first 9289
_journal_page_last 9296
_journal_paper_doi 10.1021/acs.inorgchem.6b01371
_journal_volume 55
_journal_year 2016
_chemical_formula_sum 'C64 H86 N12'
_chemical_formula_weight 1023.45
_space_group_IT_number 14
_space_group_name_Hall '-P 2ybc'
_space_group_name_H-M_alt 'P 1 21/c 1'
_symmetry_cell_setting monoclinic
_symmetry_space_group_name_H-M 'P 1 21/c 1'
_atom_sites_solution_hydrogens geom
_atom_sites_solution_primary direct
_atom_sites_solution_secondary difmap
_audit_creation_method SHELXL-97
_cell_angle_alpha 90.00
_cell_angle_beta 92.105(2)
_cell_angle_gamma 90.00
_cell_formula_units_Z 2
_cell_length_a 12.2251(3)
_cell_length_b 15.5805(4)
_cell_length_c 15.2914(4)
_cell_measurement_reflns_used 3466
_cell_measurement_temperature 150
_cell_measurement_theta_max 67.0659
_cell_measurement_theta_min 4.0488
_cell_volume 2910.64(13)
_computing_structure_refinement 'SHELXL-97 (Sheldrick, 1997)'
_computing_structure_solution 'SHELXS-97 (Sheldrick, 1990)'
_diffrn_ambient_temperature 150
_diffrn_measured_fraction_theta_full 0.998
_diffrn_measured_fraction_theta_max 0.998
_diffrn_measurement_device_type 'Xcalibur, Eos, Gemini'
_diffrn_measurement_method '\w scans'
_diffrn_radiation_monochromator graphite
_diffrn_radiation_source 'fine-focus sealed tube'
_diffrn_radiation_type CuK\a
_diffrn_radiation_wavelength 1.54178
_diffrn_reflns_av_R_equivalents 0.0160
_diffrn_reflns_av_sigmaI/netI 0.0240
_diffrn_reflns_limit_h_max 13
_diffrn_reflns_limit_h_min -14
_diffrn_reflns_limit_k_max 17
_diffrn_reflns_limit_k_min -13
_diffrn_reflns_limit_l_max 17
_diffrn_reflns_limit_l_min -16
_diffrn_reflns_number 8382
_diffrn_reflns_theta_full 62.50
_diffrn_reflns_theta_max 62.50
_diffrn_reflns_theta_min 4.05
_exptl_absorpt_coefficient_mu 0.542
_exptl_absorpt_correction_T_max 1.00000
_exptl_absorpt_correction_T_min 0.95113
_exptl_absorpt_correction_type multi-scan
_exptl_crystal_colour green
_exptl_crystal_density_diffrn 1.168
_exptl_crystal_density_method 'not measured'
_exptl_crystal_description block
_exptl_crystal_F_000 1108
_refine_diff_density_max 0.613
_refine_diff_density_min -0.408
_refine_diff_density_rms 0.043
_refine_ls_extinction_method none
_refine_ls_goodness_of_fit_ref 1.075
_refine_ls_hydrogen_treatment mixed
_refine_ls_matrix_type full
_refine_ls_number_parameters 366
_refine_ls_number_reflns 4631
_refine_ls_number_restraints 3
_refine_ls_restrained_S_all 1.082
_refine_ls_R_factor_all 0.0741
_refine_ls_R_factor_gt 0.0637
_refine_ls_shift/su_max 0.000
_refine_ls_shift/su_mean 0.000
_refine_ls_structure_factor_coef Fsqd
_refine_ls_weighting_details 'calc w=1/[\s^2^(Fo^2^)+(0.0980P)^2^+1.2529P] where P=(Fo^2^+2Fc^2^)/3'
_refine_ls_weighting_scheme calc
_refine_ls_wR_factor_gt 0.1762
_refine_ls_wR_factor_ref 0.1861
_reflns_number_gt 3869
_reflns_number_total 4631
_reflns_threshold_expression >2sigma(I)
_cod_data_source_file ic6b01371_si_002.cif
_cod_data_source_block 5h
_cod_database_code 4348571

loop_
_symmetry_equiv_pos_as_xyz
'x, y, z'
'-x, y+1/2, -z+1/2'
'-x, -y, -z'
'x, -y-1/2, z-1/2'

loop_
_atom_site_label
_atom_site_type_symbol
_atom_site_fract_x
_atom_site_fract_y
_atom_site_fract_z
_atom_site_U_iso_or_equiv
_atom_site_adp_type
_atom_site_occupancy
_atom_site_symmetry_multiplicity
_atom_site_calc_flag
_atom_site_refinement_flags
_atom_site_disorder_assembly
_atom_site_disorder_group
H41Q H 1.015(9) 0.2701(18) 1.148(8) 0.33(6) Uiso 1 1 d D . .
C42B C 1.0711(5) 0.1709(4) 1.1033(4) 0.0605(9) Uani 0.428(4) 1 d P A 1
H42A H 1.0845 0.1138 1.1266 0.073 Uiso 0.428(4) 1 calc PR A 1
H42B H 1.1415 0.1992 1.1005 0.073 Uiso 0.428(4) 1 calc PR A 1
C43B C 1.0230(7) 0.1613(6) 1.0083(6) 0.0712(13) Uani 0.428(4) 1 d P A 1
H43A H 0.9519 0.1339 1.0101 0.085 Uiso 0.428(4) 1 calc PR A 1
H43B H 1.0123 0.2180 0.9832 0.085 Uiso 0.428(4) 1 calc PR A 1
C44B C 1.0942(15) 0.1102(14) 0.9502(10) 0.116(3) Uani 0.428(4) 1 d P A 1
H44A H 1.1568 0.1438 0.9357 0.174 Uiso 0.428(4) 1 calc PR A 1
H44B H 1.0535 0.0951 0.8976 0.174 Uiso 0.428(4) 1 calc PR A 1
H44C H 1.1179 0.0589 0.9801 0.174 Uiso 0.428(4) 1 calc PR A 1
C42A C 1.0375(4) 0.2599(3) 1.0813(4) 0.0605(9) Uani 0.572(4) 1 d P A 2
H42C H 1.1154 0.2720 1.0834 0.073 Uiso 0.572(4) 1 calc PR A 2
H42D H 0.9998 0.3146 1.0828 0.073 Uiso 0.572(4) 1 calc PR A 2
C43A C 1.0089(5) 0.2175(4) 0.9937(4) 0.0712(13) Uani 0.572(4) 1 d P A 2
H43C H 1.0196 0.2590 0.9475 0.085 Uiso 0.572(4) 1 calc PR A 2
H43D H 0.9319 0.2024 0.9921 0.085 Uiso 0.572(4) 1 calc PR A 2
C44A C 1.0762(9) 0.1362(9) 0.9741(7) 0.116(3) Uani 0.572(4) 1 d P A 2
H44D H 1.1524 0.1474 0.9862 0.174 Uiso 0.572(4) 1 calc PR A 2
H44E H 1.0651 0.1209 0.9136 0.174 Uiso 0.572(4) 1 calc PR A 2
H44F H 1.0528 0.0898 1.0102 0.174 Uiso 0.572(4) 1 calc PR A 2
N2 N 0.62421(15) 0.01246(13) 1.08364(12) 0.0470(5) Uani 1 1 d . . .
H2 H 0.5689 0.0088 1.0474 0.056 Uiso 1 1 calc R . .
C2 C 0.65664(18) -0.04800(17) 1.14295(14) 0.0466(6) Uani 1 1 d . . .
N3 N 0.69248(15) 0.15141(14) 1.04396(12) 0.0473(5) Uani 1 1 d . . .
N1 N 0.61470(15) -0.12538(14) 1.15683(12) 0.0473(5) Uani 1 1 d . . .
N4 N 0.53067(15) 0.11642(14) 0.95422(12) 0.0479(5) Uani 1 1 d . . .
C6 C 0.69475(17) 0.07996(16) 1.09168(14) 0.0456(5) Uani 1 1 d . . .
C7 C 0.61717(18) 0.16710(16) 0.98163(14) 0.0458(5) Uani 1 1 d . . .
C8 C 0.75325(18) -0.01812(17) 1.19316(15) 0.0496(6) Uani 1 1 d . . .
C9 C 0.77741(18) 0.06305(17) 1.16116(14) 0.0484(6) Uani 1 1 d . . .
N5 N 0.40180(17) 0.30672(15) 0.75925(13) 0.0575(6) Uani 1 1 d . . .
C11 C 0.68879(19) 0.31073(16) 0.92502(15) 0.0495(6) Uani 1 1 d . . .
H11 H 0.7499 0.3133 0.9630 0.059 Uiso 1 1 calc R . .
C12 C 0.8457(2) 0.31367(18) 1.25760(18) 0.0607(7) Uani 1 1 d . . .
H12A H 0.8521 0.2766 1.3085 0.073 Uiso 1 1 calc R . .
H12B H 0.9155 0.3422 1.2513 0.073 Uiso 1 1 calc R . .
N6 N 0.89752(16) 0.18934(16) 1.16238(14) 0.0597(6) Uani 1 1 d D A .
C14 C 0.52074(19) 0.23965(16) 0.87267(14) 0.0463(5) Uani 1 1 d . . .
C15 C 0.4838(2) 0.18007(19) 0.62623(17) 0.0616(7) Uani 1 1 d . . .
H15A H 0.5529 0.2069 0.6132 0.074 Uiso 1 1 calc R . .
H15B H 0.4867 0.1648 0.6878 0.074 Uiso 1 1 calc R . .
C16 C 0.61422(18) 0.24456(16) 0.92900(14) 0.0459(5) Uani 1 1 d . . .
C17 C 0.9368(2) 0.0641(2) 1.25563(16) 0.0589(7) Uani 1 1 d . . .
H17 H 1.0009 0.0901 1.2768 0.071 Uiso 1 1 calc R . .
C18 C 0.9104(2) -0.0164(2) 1.28697(17) 0.0603(7) Uani 1 1 d . . .
H18 H 0.9563 -0.0421 1.3292 0.072 Uiso 1 1 calc R . .
C19 C 0.52931(18) -0.15705(16) 1.11225(14) 0.0467(6) Uani 1 1 d . . .
C20 C 0.6686(2) 0.37314(17) 0.86212(15) 0.0529(6) Uani 1 1 d . . .
H20 H 0.7185 0.4177 0.8564 0.063 Uiso 1 1 calc R . .
C21 C 0.81757(19) -0.05932(19) 1.25708(16) 0.0545(6) Uani 1 1 d . . .
H21 H 0.7991 -0.1130 1.2786 0.065 Uiso 1 1 calc R . .
C22 C 0.87114(18) 0.10799(18) 1.19331(15) 0.0531(6) Uani 1 1 d . . .
C23 C 0.4972(2) 0.30565(16) 0.81126(14) 0.0488(6) Uani 1 1 d . . .
C24 C 0.8199(2) 0.25902(19) 1.17623(17) 0.0612(7) Uani 1 1 d . . .
H24A H 0.7474 0.2346 1.1809 0.073 Uiso 1 1 calc R . .
H24B H 0.8183 0.2961 1.1252 0.073 Uiso 1 1 calc R . .
C25 C 0.4052(2) 0.32609(19) 0.66555(17) 0.0632(7) Uani 1 1 d . . .
H25A H 0.4740 0.3539 0.6536 0.076 Uiso 1 1 calc R . .
H25B H 0.3464 0.3655 0.6494 0.076 Uiso 1 1 calc R . .
C26 C 0.5756(2) 0.37069(17) 0.80744(15) 0.0529(6) Uani 1 1 d . . .
H26 H 0.5649 0.4143 0.7664 0.063 Uiso 1 1 calc R . .
C27 C 0.3933(2) 0.2443(2) 0.61026(16) 0.0627(7) Uani 1 1 d . . .
H27A H 0.3240 0.2172 0.6225 0.075 Uiso 1 1 calc R . .
H27B H 0.3910 0.2602 0.5489 0.075 Uiso 1 1 calc R . .
C29 C 0.7586(3) 0.3799(2) 1.2716(2) 0.0737(8) Uani 1 1 d . . .
H29A H 0.6908 0.3511 1.2848 0.088 Uiso 1 1 calc R . .
H29B H 0.7461 0.4123 1.2180 0.088 Uiso 1 1 calc R . .
C31 C 0.4711(3) 0.0995(2) 0.5728(2) 0.0829(9) Uani 1 1 d . . .
H31A H 0.4022 0.0730 0.5844 0.124 Uiso 1 1 calc R . .
H31B H 0.5295 0.0606 0.5883 0.124 Uiso 1 1 calc R . .
H31C H 0.4734 0.1135 0.5118 0.124 Uiso 1 1 calc R . .
C33 C 0.7896(3) 0.4415(2) 1.3458(2) 0.0839(9) Uani 1 1 d . . .
H33A H 0.8012 0.4099 1.3991 0.126 Uiso 1 1 calc R . .
H33B H 0.7315 0.4822 1.3526 0.126 Uiso 1 1 calc R . .
H33C H 0.8555 0.4714 1.3322 0.126 Uiso 1 1 calc R . .
C41 C 1.0125(2) 0.2131(3) 1.1598(2) 0.0727(9) Uani 1 1 d D . .
C44 C 0.2978(2) 0.3036(2) 0.8013(2) 0.0815(9) Uani 1 1 d U . .
H44M H 0.2986 0.2563 0.8425 0.098 Uiso 1 1 calc R . .
H44N H 0.2402 0.2926 0.7574 0.098 Uiso 1 1 calc R . .
C45 C 0.2711(3) 0.3884(4) 0.8508(3) 0.1163(15) Uani 1 1 d U . .
H45A H 0.3382 0.4072 0.8806 0.140 Uiso 1 1 calc R . .
H45B H 0.2524 0.4313 0.8068 0.140 Uiso 1 1 calc R . .
C47 C 0.1702(4) 0.4748(4) 0.9539(3) 0.146(2) Uani 1 1 d . . .
H47A H 0.2347 0.4921 0.9870 0.219 Uiso 1 1 calc R . .
H47B H 0.1102 0.4694 0.9923 0.219 Uiso 1 1 calc R . .
H47C H 0.1527 0.5171 0.9100 0.219 Uiso 1 1 calc R . .
C46 C 0.1905(4) 0.3899(5) 0.9109(3) 0.154(3) Uani 1 1 d . . .
H46A H 0.2091 0.3484 0.9562 0.185 Uiso 1 1 calc R . .
H46B H 0.1227 0.3712 0.8820 0.185 Uiso 1 1 calc R . .
H41P H 1.040(2) 0.2307(19) 1.216(2) 0.067(8) Uiso 1 1 d . . .

loop_
_atom_site_aniso_label
_atom_site_aniso_U_11
_atom_site_aniso_U_22
_atom_site_aniso_U_33
_atom_site_aniso_U_23
_atom_site_aniso_U_13
_atom_site_aniso_U_12
C42B 0.0421(19) 0.062(2) 0.077(3) 0.0007(19) -0.0031(17) -0.0133(16)
C43B 0.060(2) 0.096(4) 0.058(2) 0.002(3) 0.0057(19) -0.015(3)
C44B 0.080(5) 0.190(11) 0.081(7) -0.034(5) 0.042(4) 0.018(5)
C42A 0.0421(19) 0.062(2) 0.077(3) 0.0007(19) -0.0031(17) -0.0133(16)
C43A 0.060(2) 0.096(4) 0.058(2) 0.002(3) 0.0057(19) -0.015(3)
C44A 0.080(5) 0.190(11) 0.081(7) -0.034(5) 0.042(4) 0.018(5)
N2 0.0333(9) 0.0713(13) 0.0360(9) 0.0041(9) -0.0058(7) -0.0025(9)
C2 0.0340(11) 0.0703(15) 0.0353(11) 0.0019(10) -0.0022(9) 0.0017(10)
N3 0.0368(10) 0.0701(13) 0.0348(9) 0.0034(9) -0.0026(8) -0.0043(9)
N1 0.0361(10) 0.0672(13) 0.0382(10) 0.0035(9) -0.0035(8) -0.0012(9)
N4 0.0377(10) 0.0701(13) 0.0354(9) 0.0010(9) -0.0050(8) -0.0019(9)
C6 0.0335(11) 0.0679(15) 0.0352(11) 0.0020(10) -0.0012(9) -0.0016(10)
C7 0.0382(12) 0.0648(14) 0.0344(11) -0.0008(10) 0.0000(9) -0.0029(10)
C8 0.0338(11) 0.0758(16) 0.0389(12) 0.0023(11) -0.0010(9) 0.0002(11)
C9 0.0336(11) 0.0741(16) 0.0372(11) 0.0027(11) -0.0013(9) -0.0017(10)
N5 0.0475(12) 0.0822(15) 0.0420(11) -0.0008(10) -0.0080(9) 0.0019(10)
C11 0.0448(13) 0.0644(15) 0.0391(12) -0.0015(11) -0.0018(10) -0.0013(11)
C12 0.0540(15) 0.0727(17) 0.0547(15) 0.0126(13) -0.0083(12) -0.0163(13)
N6 0.0354(11) 0.0864(16) 0.0566(13) 0.0060(11) -0.0086(9) -0.0139(10)
C14 0.0444(12) 0.0611(14) 0.0332(11) -0.0019(10) 0.0007(9) 0.0016(10)
C15 0.0585(16) 0.0814(19) 0.0450(14) 0.0011(12) 0.0020(11) -0.0052(13)
C16 0.0422(12) 0.0620(14) 0.0333(11) -0.0017(10) 0.0004(9) -0.0003(10)
C17 0.0359(12) 0.093(2) 0.0470(13) 0.0020(13) -0.0101(10) -0.0030(12)
C18 0.0412(13) 0.091(2) 0.0476(13) 0.0074(13) -0.0112(11) 0.0065(13)
C19 0.0379(12) 0.0681(15) 0.0339(11) 0.0012(10) -0.0009(9) 0.0014(10)
C20 0.0539(14) 0.0632(15) 0.0412(12) 0.0009(11) -0.0016(10) -0.0045(11)
C21 0.0421(13) 0.0769(17) 0.0439(13) 0.0046(12) -0.0069(10) 0.0037(11)
C22 0.0330(11) 0.0829(18) 0.0431(12) 0.0025(12) -0.0033(9) -0.0053(11)
C23 0.0489(13) 0.0633(15) 0.0340(11) -0.0024(10) -0.0008(9) 0.0034(11)
C24 0.0469(14) 0.0855(19) 0.0503(14) 0.0130(13) -0.0116(11) -0.0142(13)
C25 0.0593(16) 0.0797(18) 0.0494(14) 0.0111(13) -0.0148(12) 0.0062(13)
C26 0.0595(15) 0.0609(15) 0.0379(12) 0.0045(11) -0.0024(10) 0.0008(12)
C27 0.0502(14) 0.098(2) 0.0391(13) 0.0032(13) -0.0055(11) -0.0036(14)
C29 0.0676(18) 0.097(2) 0.0560(16) 0.0168(16) 0.0014(14) -0.0006(16)
C31 0.088(2) 0.091(2) 0.0699(19) -0.0083(17) 0.0091(17) -0.0133(18)
C33 0.089(2) 0.095(2) 0.0690(19) 0.0078(17) 0.0119(17) -0.0002(19)
C41 0.0412(14) 0.120(3) 0.0562(17) -0.0020(17) -0.0056(12) -0.0267(16)
C44 0.0498(16) 0.101(2) 0.094(2) 0.0276(17) 0.0055(15) 0.0177(16)
C45 0.084(3) 0.190(4) 0.075(2) -0.019(3) -0.008(2) 0.050(3)
C47 0.126(4) 0.236(7) 0.076(3) -0.021(3) 0.009(3) 0.063(4)
C46 0.110(4) 0.263(7) 0.088(3) 0.006(4) -0.015(3) 0.093(4)

loop_
_atom_type_symbol
_atom_type_description
_atom_type_scat_dispersion_real
_atom_type_scat_dispersion_imag
_atom_type_scat_source
C C 0.0181 0.0091 'International Tables Vol C Tables 4.2.6.8 and 6.1.1.4'
H H 0.0000 0.0000 'International Tables Vol C Tables 4.2.6.8 and 6.1.1.4'
N N 0.0311 0.0180 'International Tables Vol C Tables 4.2.6.8 and 6.1.1.4'

loop_
_geom_angle_atom_site_label_1
_geom_angle_atom_site_label_2
_geom_angle_atom_site_label_3
_geom_angle
_geom_angle_site_symmetry_1
_geom_angle_site_symmetry_3
C41 C42B C43B 117.6(6) . .
C44B C43B C42B 113.5(10) . .
C41 C42A C43A 117.6(4) . .
C42A C43A C44A 114.8(7) . .
C2 N2 C6 107.89(18) . .
N1 C2 N2 129.1(2) . .
N1 C2 C8 120.9(2) . .
N2 C2 C8 109.9(2) . .
C7 N3 C6 123.3(2) . .
C19 N1 C2 123.9(2) . .
C7 N4 C19 110.0(2) . 3_657
N3 C6 N2 126.57(19) . .
N3 C6 C9 123.3(2) . .
N2 C6 C9 110.1(2) . .
N3 C7 N4 128.4(2) . .
N3 C7 C16 123.8(2) . .
N4 C7 C16 107.82(19) . .
C21 C8 C9 123.0(2) . .
C21 C8 C2 130.4(2) . .
C9 C8 C2 106.4(2) . .
C8 C9 C22 120.5(2) . .
C8 C9 C6 105.6(2) . .
C22 C9 C6 133.8(2) . .
C23 N5 C44 118.6(2) . .
C23 N5 C25 120.6(2) . .
C44 N5 C25 119.9(2) . .
C16 C11 C20 117.1(2) . .
C29 C12 C24 111.8(2) . .
C22 N6 C41 118.5(3) . .
C22 N6 C24 117.8(2) . .
C41 N6 C24 116.6(3) . .
C16 C14 C23 120.5(2) . .
C16 C14 C19 106.8(2) . 3_657
C23 C14 C19 132.5(2) . 3_657
C31 C15 C27 114.0(3) . .
C11 C16 C14 122.5(2) . .
C11 C16 C7 130.1(2) . .
C14 C16 C7 107.3(2) . .
C18 C17 C22 122.9(2) . .
C21 C18 C17 121.5(2) . .
N1 C19 N4 126.5(2) . 3_657
N1 C19 C14 125.5(2) . 3_657
N4 C19 C14 107.94(19) 3_657 3_657
C11 C20 C26 121.4(2) . .
C18 C21 C8 116.5(3) . .
N6 C22 C17 122.7(2) . .
N6 C22 C9 121.7(2) . .
C17 C22 C9 115.5(2) . .
N5 C23 C26 122.1(2) . .
N5 C23 C14 122.4(2) . .
C26 C23 C14 115.6(2) . .
N6 C24 C12 114.5(2) . .
N5 C25 C27 111.2(2) . .
C20 C26 C23 122.9(2) . .
C15 C27 C25 114.1(2) . .
C12 C29 C33 112.4(3) . .
C42B C41 C42A 64.6(4) . .
C42B C41 N6 116.1(4) . .
C42A C41 N6 112.7(3) . .
N5 C44 C45 113.0(3) . .
C46 C45 C44 120.5(5) . .
C45 C46 C47 116.4(6) . .

loop_
_geom_bond_atom_site_label_1
_geom_bond_atom_site_label_2
_geom_bond_distance
_geom_bond_site_symmetry_2
C42B C41 1.318(7) .
C42B C43B 1.555(10) .
C43B C44B 1.495(12) .
C42A C41 1.446(7) .
C42A C43A 1.523(8) .
C43A C44A 1.546(12) .
N2 C2 1.357(3) .
N2 C6 1.363(3) .
C2 N1 1.330(3) .
C2 C8 1.461(3) .
N3 C7 1.323(3) .
N3 C6 1.331(3) .
N1 C19 1.321(3) .
N4 C7 1.373(3) .
N4 C19 1.385(3) 3_657
C6 C9 1.463(3) .
C7 C16 1.450(3) .
C8 C21 1.389(3) .
C8 C9 1.392(4) .
C9 C22 1.415(3) .
N5 C23 1.387(3) .
N5 C44 1.447(4) .
N5 C25 1.466(3) .
C11 C16 1.379(3) .
C11 C20 1.383(4) .
C12 C29 1.504(4) .
C12 C24 1.531(4) .
N6 C22 1.395(4) .
N6 C41 1.455(3) .
N6 C24 1.462(4) .
C14 C16 1.408(3) .
C14 C23 1.415(3) .
C14 C19 1.447(4) 3_657
C15 C31 1.502(4) .
C15 C27 1.505(4) .
C17 C18 1.385(4) .
C17 C22 1.402(3) .
C18 C21 1.380(4) .
C19 N4 1.385(3) 3_657
C19 C14 1.447(4) 3_657
C20 C26 1.387(3) .
C23 C26 1.398(4) .
C25 C27 1.533(4) .
C29 C33 1.523(5) .
C44 C45 1.562(6) .
C45 C46 1.371(6) .
C47 C46 1.501(8) .
